data_7126712
loop_
_publ_author_name
'Grass, Amanda'
'Bellow, James A.'
'Morrison, Gregory'
'Zur Loye, Hans-Conrad'
'Lord, Richard L.'
'Groysman, Stanislav'

_publ_section_title
;
 One electron reduction transforms high-valent low-spin cobalt alkylidene
 into high-spin cobalt(ii) carbene radical.
;
_journal_issue 60
_journal_name_full 'Chemical communications (Cambridge, England)'
_journal_page_first 8416
_journal_page_last 8419
_journal_paper_doi 10.1039/d0cc03028g
_journal_volume 56
_journal_year 2020
_chemical_formula_sum 'C63 H86 Co2 O2'
_chemical_formula_weight 993.18
_chemical_name_systematic 3
_chemical_properties_physical Air-sensitive,Moisture-sensitive,Oxygen-sensitive
_space_group_IT_number 2
_space_group_name_Hall '-P 1'
_space_group_name_H-M_alt 'P -1'
_symmetry_cell_setting triclinic
_symmetry_space_group_name_H-M 'P -1'
_atom_sites_solution_hydrogens geom
_atom_sites_solution_primary direct
_atom_sites_solution_secondary difmap
_audit_creation_method SHELXL-97
_audit_update_record
;
2020-04-03 deposited with the CCDC.	2020-06-17 downloaded from the CCDC.
;
_cell_angle_alpha 83.843(3)
_cell_angle_beta 74.551(3)
_cell_angle_gamma 73.230(3)
_cell_formula_units_Z 2
_cell_length_a 12.0917(7)
_cell_length_b 13.2206(7)
_cell_length_c 18.3083(10)
_cell_measurement_reflns_used 13480
_cell_measurement_temperature 100(2)
_cell_measurement_theta_max 28.53
_cell_measurement_theta_min 1.15
_cell_volume 2699.6(3)
_computing_structure_refinement 'SHELXL-97 (Sheldrick, 1997)'
_computing_structure_solution 'SHELXS-97 (Sheldrick, 1990)'
_diffrn_ambient_temperature 100(2)
_diffrn_measured_fraction_theta_full 0.982
_diffrn_measured_fraction_theta_max 0.982
_diffrn_measurement_device_type 'Bruker Apex2'
_diffrn_radiation_monochromator graphite
_diffrn_radiation_source 'fine-focus sealed tube'
_diffrn_radiation_type MoK\a
_diffrn_radiation_wavelength 0.71073
_diffrn_reflns_av_R_equivalents 0.0352
_diffrn_reflns_av_sigmaI/netI 0.0370
_diffrn_reflns_limit_h_max 16
_diffrn_reflns_limit_h_min -16
_diffrn_reflns_limit_k_max 15
_diffrn_reflns_limit_k_min -17
_diffrn_reflns_limit_l_max 24
_diffrn_reflns_limit_l_min -24
_diffrn_reflns_number 87215
_diffrn_reflns_theta_full 28.53
_diffrn_reflns_theta_max 28.53
_diffrn_reflns_theta_min 1.15
_exptl_absorpt_coefficient_mu 0.657
_exptl_absorpt_correction_T_max 0.9555
_exptl_absorpt_correction_T_min 0.9079
_exptl_absorpt_correction_type empirical
_exptl_absorpt_process_details SADABS
_exptl_crystal_colour brown
_exptl_crystal_density_diffrn 1.222
_exptl_crystal_density_method 'not measured'
_exptl_crystal_description blocks
_exptl_crystal_F_000 1068
_exptl_crystal_recrystallization_method 'Re-crystallisation from solvent: hexane'
_exptl_crystal_size_max 0.15
_exptl_crystal_size_mid 0.10
_exptl_crystal_size_min 0.07
_refine_diff_density_max 0.372
_refine_diff_density_min -0.395
_refine_diff_density_rms 0.056
_refine_ls_extinction_method none
_refine_ls_goodness_of_fit_ref 1.023
_refine_ls_hydrogen_treatment mixed
_refine_ls_matrix_type full
_refine_ls_number_parameters 626
_refine_ls_number_reflns 13480
_refine_ls_number_restraints 0
_refine_ls_restrained_S_all 1.023
_refine_ls_R_factor_all 0.0507
_refine_ls_R_factor_gt 0.0335
_refine_ls_shift/su_max 0.001
_refine_ls_shift/su_mean 0.000
_refine_ls_structure_factor_coef Fsqd
_refine_ls_weighting_details 'calc w=1/[\s^2^(Fo^2^)+(0.0323P)^2^+1.2182P] where P=(Fo^2^+2Fc^2^)/3'
_refine_ls_weighting_scheme calc
_refine_ls_wR_factor_gt 0.0717
_refine_ls_wR_factor_ref 0.0780
_reflns_number_gt 10713
_reflns_number_total 13480
_reflns_threshold_expression >2sigma(I)
_cod_data_source_file d0cc03028g2.cif
_cod_data_source_block sg688_0m
_cod_depositor_comments 'Adding full bibliography for 7126711--7126714.cif.'
_cod_original_sg_symbol_H-M P-1
_cod_database_code 7126712

loop_
_symmetry_equiv_pos_as_xyz
'x, y, z'
'-x, -y, -z'

loop_
_atom_site_label
_atom_site_type_symbol
_atom_site_fract_x
_atom_site_fract_y
_atom_site_fract_z
_atom_site_U_iso_or_equiv
_atom_site_adp_type
_atom_site_occupancy
_atom_site_symmetry_multiplicity
_atom_site_calc_flag
_atom_site_refinement_flags
_atom_site_disorder_assembly
_atom_site_disorder_group
Co1 Co 0.177786(17) 0.244867(15) 0.226331(10) 0.01196(5) Uani 1 1 d . . .
Co2 Co 0.508310(17) 0.666604(15) 0.280850(10) 0.01176(5) Uani 1 1 d . . .
O1 O 0.09803(9) 0.16353(8) 0.19527(6) 0.0149(2) Uani 1 1 d . . .
O2 O 0.17231(9) 0.24786(8) 0.32797(5) 0.0146(2) Uani 1 1 d . . .
C1 C 0.00777(13) 0.16392(11) 0.16076(8) 0.0142(3) Uani 1 1 d . . .
C2 C 0.07326(14) 0.13974(12) 0.07284(8) 0.0183(3) Uani 1 1 d . . .
C3 C -0.00609(17) 0.14174(14) 0.01935(9) 0.0283(4) Uani 1 1 d . . .
H3 H -0.0638 0.2113 0.0202 0.043 Uiso 1 1 calc R . .
H1 H -0.0486 0.0872 0.0361 0.043 Uiso 1 1 calc R . .
H2 H 0.0436 0.1280 -0.0323 0.043 Uiso 1 1 calc R . .
C4 C 0.15096(17) 0.21436(15) 0.03646(9) 0.0316(4) Uani 1 1 d . . .
H5 H 0.2082 0.1834 -0.0097 0.047 Uiso 1 1 calc R . .
H6 H 0.1940 0.2245 0.0723 0.047 Uiso 1 1 calc R . .
H4 H 0.1001 0.2827 0.0236 0.047 Uiso 1 1 calc R . .
C5 C 0.15873(15) 0.02753(13) 0.07064(9) 0.0251(4) Uani 1 1 d . . .
H7 H 0.2043 0.0117 0.0183 0.038 Uiso 1 1 calc R . .
H8 H 0.1126 -0.0239 0.0898 0.038 Uiso 1 1 calc R . .
H9 H 0.2136 0.0234 0.1024 0.038 Uiso 1 1 calc R . .
C6 C -0.09547(14) 0.27185(12) 0.18032(9) 0.0176(3) Uani 1 1 d . . .
C7 C -0.21349(15) 0.27869(14) 0.16063(11) 0.0274(4) Uani 1 1 d . . .
H12 H -0.2675 0.3497 0.1708 0.041 Uiso 1 1 calc R . .
H11 H -0.2504 0.2263 0.1916 0.041 Uiso 1 1 calc R . .
H10 H -0.1978 0.2645 0.1068 0.041 Uiso 1 1 calc R . .
C8 C -0.12658(15) 0.28371(13) 0.26670(9) 0.0263(4) Uani 1 1 d . . .
H14 H -0.0574 0.2916 0.2815 0.039 Uiso 1 1 calc R . .
H13 H -0.1483 0.2208 0.2925 0.039 Uiso 1 1 calc R . .
H15 H -0.1938 0.3463 0.2811 0.039 Uiso 1 1 calc R . .
C9 C -0.05602(15) 0.36928(13) 0.14261(10) 0.0259(4) Uani 1 1 d . . .
H16 H -0.0573 0.3745 0.0890 0.039 Uiso 1 1 calc R . .
H17 H 0.0250 0.3626 0.1467 0.039 Uiso 1 1 calc R . .
H18 H -0.1106 0.4329 0.1681 0.039 Uiso 1 1 calc R . .
C10 C -0.04418(13) 0.06978(11) 0.19710(8) 0.0145(3) Uani 1 1 d . . .
C11 C -0.00089(14) 0.01055(12) 0.25595(8) 0.0184(3) Uani 1 1 d . . .
H23 H 0.0570 0.0302 0.2734 0.022 Uiso 1 1 calc R . .
C12 C -0.03937(15) -0.07646(13) 0.29009(9) 0.0233(4) Uani 1 1 d . . .
H22 H -0.0083 -0.1145 0.3305 0.028 Uiso 1 1 calc R . .
C13 C -0.12251(15) -0.10806(13) 0.26563(10) 0.0243(4) Uani 1 1 d . . .
H21 H -0.1482 -0.1681 0.2883 0.029 Uiso 1 1 calc R . .
C14 C -0.16738(15) -0.05045(13) 0.20749(10) 0.0249(4) Uani 1 1 d . . .
H20 H -0.2249 -0.0710 0.1902 0.030 Uiso 1 1 calc R . .
C15 C -0.12976(14) 0.03718(13) 0.17386(9) 0.0207(3) Uani 1 1 d . . .
H19 H -0.1627 0.0759 0.1343 0.025 Uiso 1 1 calc R . .
C16 C 0.20624(13) 0.20517(11) 0.39388(8) 0.0128(3) Uani 1 1 d . . .
C17 C 0.16974(13) 0.09646(12) 0.41462(8) 0.0148(3) Uani 1 1 d . . .
C18 C 0.03483(13) 0.11482(13) 0.42786(9) 0.0191(3) Uani 1 1 d . . .
H24 H 0.0068 0.1626 0.3878 0.029 Uiso 1 1 calc R . .
H26 H -0.0058 0.1464 0.4773 0.029 Uiso 1 1 calc R . .
H25 H 0.0173 0.0472 0.4269 0.029 Uiso 1 1 calc R . .
C19 C 0.20891(15) 0.02899(13) 0.48214(9) 0.0225(3) Uani 1 1 d . . .
H28 H 0.1766 0.0708 0.5279 0.034 Uiso 1 1 calc R . .
H27 H 0.2961 0.0071 0.4713 0.034 Uiso 1 1 calc R . .
H29 H 0.1789 -0.0338 0.4901 0.034 Uiso 1 1 calc R . .
C20 C 0.23093(14) 0.02576(12) 0.34580(9) 0.0184(3) Uani 1 1 d . . .
H30 H 0.2087 -0.0410 0.3560 0.028 Uiso 1 1 calc R . .
H31 H 0.3176 0.0113 0.3365 0.028 Uiso 1 1 calc R . .
H32 H 0.2054 0.0619 0.3010 0.028 Uiso 1 1 calc R . .
C21 C 0.14348(13) 0.29921(12) 0.45335(8) 0.0163(3) Uani 1 1 d . . .
C22 C 0.12758(15) 0.26917(14) 0.53822(8) 0.0236(4) Uani 1 1 d . . .
H34 H 0.0944 0.3334 0.5677 0.035 Uiso 1 1 calc R . .
H33 H 0.2051 0.2309 0.5478 0.035 Uiso 1 1 calc R . .
H35 H 0.0731 0.2240 0.5533 0.035 Uiso 1 1 calc R . .
C23 C 0.21754(14) 0.38008(13) 0.43400(10) 0.0229(3) Uani 1 1 d . . .
H37 H 0.1733 0.4444 0.4622 0.034 Uiso 1 1 calc R . .
H38 H 0.2329 0.3974 0.3795 0.034 Uiso 1 1 calc R . .
H36 H 0.2935 0.3499 0.4480 0.034 Uiso 1 1 calc R . .
C24 C 0.01866(14) 0.35929(12) 0.44304(9) 0.0211(3) Uani 1 1 d . . .
H39 H -0.0331 0.3117 0.4557 0.032 Uiso 1 1 calc R . .
H40 H 0.0249 0.3850 0.3903 0.032 Uiso 1 1 calc R . .
H41 H -0.0152 0.4194 0.4766 0.032 Uiso 1 1 calc R . .
C25 C 0.34451(13) 0.17821(11) 0.37980(8) 0.0143(3) Uani 1 1 d . . .
C26 C 0.40566(14) 0.14596(12) 0.43703(9) 0.0187(3) Uani 1 1 d . . .
H46 H 0.3614 0.1416 0.4881 0.022 Uiso 1 1 calc R . .
C27 C 0.52902(14) 0.12017(13) 0.42128(10) 0.0220(3) Uani 1 1 d . . .
H45 H 0.5676 0.0991 0.4615 0.026 Uiso 1 1 calc R . .
C28 C 0.59654(14) 0.12470(13) 0.34762(10) 0.0236(4) Uani 1 1 d . . .
H44 H 0.6811 0.1066 0.3368 0.028 Uiso 1 1 calc R . .
C29 C 0.53812(14) 0.15622(13) 0.29019(10) 0.0232(4) Uani 1 1 d . . .
H43 H 0.5830 0.1594 0.2392 0.028 Uiso 1 1 calc R . .
C30 C 0.41457(13) 0.18330(12) 0.30620(9) 0.0184(3) Uani 1 1 d . . .
H42 H 0.3766 0.2060 0.2658 0.022 Uiso 1 1 calc R . .
C31 C 0.26770(13) 0.33015(12) 0.15796(8) 0.0152(3) Uani 1 1 d . . .
C32 C 0.38558(13) 0.29071(12) 0.10873(8) 0.0154(3) Uani 1 1 d . . .
C33 C 0.43327(15) 0.18129(13) 0.09679(9) 0.0246(4) Uani 1 1 d . . .
H51 H 0.3851 0.1351 0.1189 0.029 Uiso 1 1 calc R . .
C34 C 0.54770(16) 0.13909(14) 0.05394(10) 0.0294(4) Uani 1 1 d . . .
H50 H 0.5763 0.0652 0.0464 0.035 Uiso 1 1 calc R . .
C35 C 0.62113(15) 0.20431(14) 0.02183(9) 0.0243(4) Uani 1 1 d . . .
H49 H 0.7002 0.1753 -0.0069 0.029 Uiso 1 1 calc R . .
C36 C 0.57735(14) 0.31223(13) 0.03237(8) 0.0204(3) Uani 1 1 d . . .
H48 H 0.6269 0.3574 0.0107 0.024 Uiso 1 1 calc R . .
C37 C 0.46222(13) 0.35469(13) 0.07413(8) 0.0170(3) Uani 1 1 d . . .
H47 H 0.4338 0.4290 0.0798 0.020 Uiso 1 1 calc R . .
C38 C 0.20773(13) 0.44356(12) 0.15497(8) 0.0152(3) Uani 1 1 d . . .
C39 C 0.14062(13) 0.49733(12) 0.22151(9) 0.0187(3) Uani 1 1 d . . .
H56 H 0.1384 0.4603 0.2691 0.022 Uiso 1 1 calc R . .
C40 C 0.07744(14) 0.60304(13) 0.21963(10) 0.0250(4) Uani 1 1 d . . .
H55 H 0.0344 0.6377 0.2657 0.030 Uiso 1 1 calc R . .
C41 C 0.07685(15) 0.65841(14) 0.15082(11) 0.0303(4) Uani 1 1 d . . .
H54 H 0.0340 0.7309 0.1493 0.036 Uiso 1 1 calc R . .
C42 C 0.13955(16) 0.60642(15) 0.08454(11) 0.0340(4) Uani 1 1 d . . .
H53 H 0.1380 0.6431 0.0371 0.041 Uiso 1 1 calc R . .
C43 C 0.20455(15) 0.50171(14) 0.08636(9) 0.0253(4) Uani 1 1 d . . .
H52 H 0.2482 0.4682 0.0400 0.030 Uiso 1 1 calc R . .
C44 C 0.36012(13) 0.77374(12) 0.25662(8) 0.0167(3) Uani 1 1 d . . .
C45 C 0.30231(15) 0.77544(14) 0.19369(9) 0.0255(4) Uani 1 1 d . . .
H59 H 0.2296 0.8341 0.2001 0.038 Uiso 1 1 calc R . .
H58 H 0.2821 0.7086 0.1947 0.038 Uiso 1 1 calc R . .
H57 H 0.3574 0.7847 0.1450 0.038 Uiso 1 1 calc R . .
C46 C 0.45011(13) 0.82478(11) 0.25543(8) 0.0165(3) Uani 1 1 d . . .
C47 C 0.50127(16) 0.89087(13) 0.19066(9) 0.0251(4) Uani 1 1 d . . .
H60 H 0.4516 0.9641 0.1950 0.038 Uiso 1 1 calc R . .
H62 H 0.5031 0.8633 0.1426 0.038 Uiso 1 1 calc R . .
H61 H 0.5825 0.8884 0.1921 0.038 Uiso 1 1 calc R . .
C48 C 0.47551(13) 0.80875(11) 0.32828(8) 0.0163(3) Uani 1 1 d . . .
C49 C 0.40145(13) 0.74745(11) 0.37476(8) 0.0155(3) Uani 1 1 d . . .
C50 C 0.33040(13) 0.72537(12) 0.33045(8) 0.0159(3) Uani 1 1 d . . .
C51 C 0.23666(14) 0.66753(14) 0.35789(10) 0.0244(4) Uani 1 1 d . . .
H63 H 0.2612 0.6113 0.3945 0.037 Uiso 1 1 calc R . .
H64 H 0.2261 0.6365 0.3148 0.037 Uiso 1 1 calc R . .
H65 H 0.1612 0.7169 0.3824 0.037 Uiso 1 1 calc R . .
C52 C 0.39409(16) 0.71581(13) 0.45649(8) 0.0226(3) Uani 1 1 d . . .
H68 H 0.3339 0.7710 0.4884 0.034 Uiso 1 1 calc R . .
H67 H 0.4718 0.7066 0.4671 0.034 Uiso 1 1 calc R . .
H66 H 0.3717 0.6492 0.4676 0.034 Uiso 1 1 calc R . .
C53 C 0.55965(15) 0.85357(13) 0.35295(10) 0.0239(4) Uani 1 1 d . . .
H69 H 0.6261 0.8585 0.3096 0.036 Uiso 1 1 calc R . .
H70 H 0.5904 0.8074 0.3928 0.036 Uiso 1 1 calc R . .
H71 H 0.5175 0.9241 0.3727 0.036 Uiso 1 1 calc R . .
C54 C 0.59407(13) 0.57385(12) 0.18916(8) 0.0162(3) Uani 1 1 d . . .
C55 C 0.67731(13) 0.60999(12) 0.21509(9) 0.0181(3) Uani 1 1 d . . .
C56 C 0.67149(13) 0.57302(12) 0.29187(9) 0.0181(3) Uani 1 1 d . . .
C57 C 0.74786(16) 0.58789(14) 0.33997(11) 0.0300(4) Uani 1 1 d . . .
H74 H 0.8190 0.5276 0.3347 0.045 Uiso 1 1 calc R . .
H73 H 0.7027 0.5927 0.3931 0.045 Uiso 1 1 calc R . .
H72 H 0.7719 0.6531 0.3235 0.045 Uiso 1 1 calc R . .
C58 C 0.58408(13) 0.51484(11) 0.31338(8) 0.0154(3) Uani 1 1 d . . .
C59 C 0.55315(16) 0.45699(13) 0.38769(9) 0.0250(4) Uani 1 1 d . . .
H76 H 0.4680 0.4610 0.4011 0.038 Uiso 1 1 calc R . .
H77 H 0.5714 0.4894 0.4272 0.038 Uiso 1 1 calc R . .
H75 H 0.5998 0.3828 0.3834 0.038 Uiso 1 1 calc R . .
C60 C 0.53628(13) 0.51487(11) 0.24996(8) 0.0147(3) Uani 1 1 d . . .
C61 C 0.44677(15) 0.45920(13) 0.24662(9) 0.0232(3) Uani 1 1 d . . .
H80 H 0.4879 0.3905 0.2236 0.035 Uiso 1 1 calc R . .
H78 H 0.3936 0.5019 0.2160 0.035 Uiso 1 1 calc R . .
H79 H 0.3999 0.4486 0.2980 0.035 Uiso 1 1 calc R . .
C62 C 0.76007(15) 0.67122(14) 0.16863(11) 0.0300(4) Uani 1 1 d . . .
H83 H 0.7713 0.7198 0.2011 0.045 Uiso 1 1 calc R . .
H82 H 0.7258 0.7116 0.1280 0.045 Uiso 1 1 calc R . .
H81 H 0.8372 0.6222 0.1464 0.045 Uiso 1 1 calc R . .
C63 C 0.57361(17) 0.59001(14) 0.11125(9) 0.0268(4) Uani 1 1 d . . .
H84 H 0.5954 0.6538 0.0872 0.040 Uiso 1 1 calc R . .
H85 H 0.4893 0.5981 0.1145 0.040 Uiso 1 1 calc R . .
H86 H 0.6227 0.5287 0.0809 0.040 Uiso 1 1 calc R . .

loop_
_atom_site_aniso_label
_atom_site_aniso_U_11
_atom_site_aniso_U_22
_atom_site_aniso_U_33
_atom_site_aniso_U_23
_atom_site_aniso_U_13
_atom_site_aniso_U_12
Co1 0.01164(10) 0.01265(10) 0.01153(10) 0.00048(7) -0.00217(7) -0.00416(8)
Co2 0.01258(10) 0.01015(10) 0.01196(10) -0.00070(7) -0.00239(8) -0.00266(8)
O1 0.0141(5) 0.0155(5) 0.0164(5) 0.0006(4) -0.0054(4) -0.0050(4)
O2 0.0141(5) 0.0160(5) 0.0117(5) 0.0004(4) -0.0029(4) -0.0018(4)
C1 0.0152(7) 0.0133(7) 0.0151(7) -0.0003(5) -0.0054(6) -0.0038(6)
C2 0.0223(8) 0.0174(8) 0.0145(7) -0.0003(6) -0.0039(6) -0.0053(6)
C3 0.0364(10) 0.0288(9) 0.0195(8) -0.0030(7) -0.0127(8) -0.0023(8)
C4 0.0443(12) 0.0356(10) 0.0172(8) 0.0000(7) 0.0008(8) -0.0222(9)
C5 0.0230(9) 0.0253(9) 0.0199(8) -0.0038(7) -0.0004(7) 0.0012(7)
C6 0.0166(8) 0.0123(7) 0.0244(8) -0.0013(6) -0.0079(6) -0.0019(6)
C7 0.0176(9) 0.0244(9) 0.0406(10) -0.0049(7) -0.0106(8) -0.0018(7)
C8 0.0237(9) 0.0222(9) 0.0280(9) -0.0099(7) -0.0023(7) 0.0011(7)
C9 0.0227(9) 0.0156(8) 0.0403(10) 0.0012(7) -0.0126(8) -0.0026(7)
C10 0.0128(7) 0.0132(7) 0.0154(7) -0.0040(5) 0.0007(6) -0.0029(6)
C11 0.0163(8) 0.0199(8) 0.0187(8) -0.0002(6) -0.0035(6) -0.0053(6)
C12 0.0218(9) 0.0205(8) 0.0251(8) 0.0059(7) -0.0037(7) -0.0062(7)
C13 0.0224(9) 0.0160(8) 0.0316(9) -0.0007(7) 0.0020(7) -0.0088(7)
C14 0.0221(9) 0.0236(9) 0.0317(9) -0.0065(7) -0.0034(7) -0.0113(7)
C15 0.0222(9) 0.0205(8) 0.0218(8) -0.0020(6) -0.0086(7) -0.0063(7)
C16 0.0134(7) 0.0130(7) 0.0113(7) -0.0001(5) -0.0025(5) -0.0032(6)
C17 0.0144(7) 0.0134(7) 0.0174(7) 0.0009(6) -0.0049(6) -0.0044(6)
C18 0.0167(8) 0.0183(8) 0.0228(8) 0.0010(6) -0.0036(6) -0.0073(6)
C19 0.0248(9) 0.0192(8) 0.0251(8) 0.0065(6) -0.0092(7) -0.0084(7)
C20 0.0156(8) 0.0134(7) 0.0268(8) -0.0024(6) -0.0064(6) -0.0031(6)
C21 0.0157(8) 0.0163(7) 0.0156(7) -0.0034(6) -0.0007(6) -0.0044(6)
C22 0.0233(9) 0.0310(9) 0.0148(7) -0.0063(6) -0.0011(6) -0.0059(7)
C23 0.0204(9) 0.0178(8) 0.0295(9) -0.0090(7) -0.0007(7) -0.0058(7)
C24 0.0171(8) 0.0183(8) 0.0233(8) -0.0063(6) 0.0002(6) -0.0006(6)
C25 0.0145(7) 0.0114(7) 0.0176(7) -0.0023(5) -0.0039(6) -0.0040(6)
C26 0.0193(8) 0.0182(8) 0.0198(8) -0.0038(6) -0.0064(6) -0.0043(6)
C27 0.0213(9) 0.0186(8) 0.0308(9) -0.0044(7) -0.0140(7) -0.0044(7)
C28 0.0115(8) 0.0198(8) 0.0399(10) -0.0062(7) -0.0058(7) -0.0035(6)
C29 0.0161(8) 0.0236(9) 0.0273(9) -0.0009(7) 0.0005(7) -0.0067(7)
C30 0.0154(8) 0.0192(8) 0.0197(8) 0.0004(6) -0.0040(6) -0.0040(6)
C31 0.0167(8) 0.0176(8) 0.0123(7) 0.0001(6) -0.0045(6) -0.0058(6)
C32 0.0160(8) 0.0176(8) 0.0125(7) 0.0010(6) -0.0039(6) -0.0047(6)
C33 0.0239(9) 0.0186(8) 0.0262(9) 0.0011(7) 0.0008(7) -0.0052(7)
C34 0.0265(10) 0.0201(9) 0.0323(10) -0.0020(7) 0.0011(8) 0.0005(7)
C35 0.0154(8) 0.0315(9) 0.0207(8) -0.0027(7) -0.0007(6) -0.0011(7)
C36 0.0167(8) 0.0294(9) 0.0168(7) 0.0000(6) -0.0030(6) -0.0100(7)
C37 0.0170(8) 0.0204(8) 0.0146(7) -0.0017(6) -0.0045(6) -0.0058(6)
C38 0.0122(7) 0.0172(8) 0.0178(7) 0.0018(6) -0.0030(6) -0.0080(6)
C39 0.0156(8) 0.0206(8) 0.0204(8) -0.0008(6) -0.0055(6) -0.0050(6)
C40 0.0156(8) 0.0225(9) 0.0368(10) -0.0092(7) -0.0054(7) -0.0031(7)
C41 0.0183(9) 0.0165(8) 0.0515(12) 0.0053(8) -0.0062(8) -0.0023(7)
C42 0.0244(10) 0.0293(10) 0.0369(10) 0.0171(8) -0.0022(8) -0.0010(8)
C43 0.0206(9) 0.0272(9) 0.0205(8) 0.0069(7) -0.0003(7) -0.0021(7)
C44 0.0145(8) 0.0155(7) 0.0167(7) -0.0012(6) -0.0046(6) 0.0022(6)
C45 0.0223(9) 0.0308(9) 0.0223(8) -0.0008(7) -0.0100(7) -0.0014(7)
C46 0.0175(8) 0.0105(7) 0.0173(7) -0.0004(6) -0.0018(6) 0.0004(6)
C47 0.0280(9) 0.0174(8) 0.0251(9) 0.0058(6) -0.0027(7) -0.0049(7)
C48 0.0166(8) 0.0109(7) 0.0195(7) -0.0025(6) -0.0033(6) -0.0008(6)
C49 0.0162(8) 0.0118(7) 0.0156(7) -0.0033(5) -0.0018(6) -0.0003(6)
C50 0.0130(7) 0.0137(7) 0.0181(7) -0.0028(6) -0.0008(6) -0.0008(6)
C51 0.0179(8) 0.0276(9) 0.0264(9) -0.0030(7) -0.0004(7) -0.0081(7)
C52 0.0301(9) 0.0221(8) 0.0139(7) -0.0018(6) -0.0043(7) -0.0049(7)
C53 0.0267(9) 0.0178(8) 0.0297(9) -0.0065(7) -0.0074(7) -0.0074(7)
C54 0.0178(8) 0.0125(7) 0.0143(7) -0.0032(5) 0.0000(6) -0.0003(6)
C55 0.0128(8) 0.0129(7) 0.0239(8) -0.0023(6) 0.0009(6) -0.0005(6)
C56 0.0140(8) 0.0138(7) 0.0257(8) -0.0040(6) -0.0066(6) 0.0002(6)
C57 0.0272(10) 0.0245(9) 0.0433(11) -0.0056(8) -0.0209(8) -0.0020(7)
C58 0.0168(8) 0.0100(7) 0.0164(7) -0.0017(5) -0.0031(6) 0.0005(6)
C59 0.0345(10) 0.0180(8) 0.0169(8) 0.0029(6) -0.0038(7) -0.0020(7)
C60 0.0156(8) 0.0118(7) 0.0152(7) -0.0031(5) -0.0014(6) -0.0025(6)
C61 0.0252(9) 0.0219(9) 0.0261(8) -0.0050(7) -0.0049(7) -0.0116(7)
C62 0.0191(9) 0.0203(9) 0.0434(11) 0.0009(7) 0.0051(8) -0.0066(7)
C63 0.0392(11) 0.0252(9) 0.0128(7) -0.0022(6) -0.0028(7) -0.0064(8)

loop_
_atom_type_symbol
_atom_type_description
_atom_type_scat_dispersion_real
_atom_type_scat_dispersion_imag
_atom_type_scat_source
C C 0.0033 0.0016 'International Tables Vol C Tables 4.2.6.8 and 6.1.1.4'
H H 0.0000 0.0000 'International Tables Vol C Tables 4.2.6.8 and 6.1.1.4'
O O 0.0106 0.0060 'International Tables Vol C Tables 4.2.6.8 and 6.1.1.4'
Co Co 0.3494 0.9721 'International Tables Vol C Tables 4.2.6.8 and 6.1.1.4'

loop_
_geom_angle_atom_site_label_1
_geom_angle_atom_site_label_2
_geom_angle_atom_site_label_3
_geom_angle
_geom_angle_site_symmetry_1
_geom_angle_site_symmetry_3
_geom_angle_publ_flag
O2 Co1 O1 120.00(4) . . ?
O2 Co1 C31 116.48(5) . . ?
O1 Co1 C31 123.52(5) . . ?
C48 Co2 C49 40.97(6) . . ?
C48 Co2 C58 132.13(6) . . ?
C49 Co2 C58 108.97(6) . . ?
C48 Co2 C54 147.05(6) . . ?
C49 Co2 C54 170.79(6) . . ?
C58 Co2 C54 68.65(6) . . ?
C48 Co2 C55 115.21(6) . . ?
C49 Co2 C55 147.46(6) . . ?
C58 Co2 C55 68.76(6) . . ?
C54 Co2 C55 40.96(6) . . ?
C48 Co2 C50 68.91(6) . . ?
C49 Co2 C50 40.91(6) . . ?
C58 Co2 C50 115.45(6) . . ?
C54 Co2 C50 131.22(6) . . ?
C55 Co2 C50 170.57(6) . . ?
C48 Co2 C46 40.82(6) . . ?
C49 Co2 C46 68.77(6) . . ?
C58 Co2 C46 171.30(6) . . ?
C54 Co2 C46 114.95(6) . . ?
C55 Co2 C46 108.32(6) . . ?
C50 Co2 C46 68.77(6) . . ?
C48 Co2 C60 171.25(6) . . ?
C49 Co2 C60 131.63(6) . . ?
C58 Co2 C60 40.78(6) . . ?
C54 Co2 C60 40.92(6) . . ?
C55 Co2 C60 68.97(6) . . ?
C50 Co2 C60 108.23(6) . . ?
C46 Co2 C60 146.86(6) . . ?
C48 Co2 C56 108.91(6) . . ?
C49 Co2 C56 115.78(6) . . ?
C58 Co2 C56 40.83(6) . . ?
C54 Co2 C56 68.68(6) . . ?
C55 Co2 C56 40.79(6) . . ?
C50 Co2 C56 147.63(6) . . ?
C46 Co2 C56 131.78(6) . . ?
C60 Co2 C56 68.77(6) . . ?
C48 Co2 C44 68.71(6) . . ?
C49 Co2 C44 68.71(6) . . ?
C58 Co2 C44 147.18(6) . . ?
C54 Co2 C44 108.14(6) . . ?
C55 Co2 C44 131.30(6) . . ?
C50 Co2 C44 40.83(6) . . ?
C46 Co2 C44 40.77(6) . . ?
C60 Co2 C44 114.95(6) . . ?
C56 Co2 C44 170.77(6) . . ?
C1 O1 Co1 145.88(9) . . ?
C16 O2 Co1 152.97(9) . . ?
O1 C1 C10 107.24(11) . . ?
O1 C1 C6 108.26(11) . . ?
C10 C1 C6 108.44(11) . . ?
O1 C1 C2 105.65(11) . . ?
C10 C1 C2 108.39(11) . . ?
C6 C1 C2 118.35(12) . . ?
C4 C2 C3 106.47(13) . . ?
C4 C2 C5 106.32(14) . . ?
C3 C2 C5 106.60(13) . . ?
C4 C2 C1 112.49(12) . . ?
C3 C2 C1 117.27(13) . . ?
C5 C2 C1 107.04(12) . . ?
C2 C3 H3 109.5 . . ?
C2 C3 H1 109.5 . . ?
H3 C3 H1 109.5 . . ?
C2 C3 H2 109.5 . . ?
H3 C3 H2 109.5 . . ?
H1 C3 H2 109.5 . . ?
C2 C4 H5 109.5 . . ?
C2 C4 H6 109.5 . . ?
H5 C4 H6 109.5 . . ?
C2 C4 H4 109.5 . . ?
H5 C4 H4 109.5 . . ?
H6 C4 H4 109.5 . . ?
C2 C5 H7 109.5 . . ?
C2 C5 H8 109.5 . . ?
H7 C5 H8 109.5 . . ?
C2 C5 H9 109.5 . . ?
H7 C5 H9 109.5 . . ?
H8 C5 H9 109.5 . . ?
C9 C6 C7 106.57(13) . . ?
C9 C6 C8 107.52(13) . . ?
C7 C6 C8 105.91(13) . . ?
C9 C6 C1 112.66(13) . . ?
C7 C6 C1 116.33(12) . . ?
C8 C6 C1 107.34(12) . . ?
C6 C7 H12 109.5 . . ?
C6 C7 H11 109.5 . . ?
H12 C7 H11 109.5 . . ?
C6 C7 H10 109.5 . . ?
H12 C7 H10 109.5 . . ?
H11 C7 H10 109.5 . . ?
C6 C8 H14 109.5 . . ?
C6 C8 H13 109.5 . . ?
H14 C8 H13 109.5 . . ?
C6 C8 H15 109.5 . . ?
H14 C8 H15 109.5 . . ?
H13 C8 H15 109.5 . . ?
C6 C9 H16 109.5 . . ?
C6 C9 H17 109.5 . . ?
H16 C9 H17 109.5 . . ?
C6 C9 H18 109.5 . . ?
H16 C9 H18 109.5 . . ?
H17 C9 H18 109.5 . . ?
C11 C10 C15 116.31(14) . . ?
C11 C10 C1 118.32(13) . . ?
C15 C10 C1 125.34(13) . . ?
C12 C11 C10 122.25(15) . . ?
C12 C11 H23 118.9 . . ?
C10 C11 H23 118.9 . . ?
C13 C12 C11 120.48(15) . . ?
C13 C12 H22 119.8 . . ?
C11 C12 H22 119.8 . . ?
C14 C13 C12 118.50(15) . . ?
C14 C13 H21 120.7 . . ?
C12 C13 H21 120.7 . . ?
C13 C14 C15 121.00(15) . . ?
C13 C14 H20 119.5 . . ?
C15 C14 H20 119.5 . . ?
C14 C15 C10 121.45(15) . . ?
C14 C15 H19 119.3 . . ?
C10 C15 H19 119.3 . . ?
O2 C16 C25 109.99(11) . . ?
O2 C16 C17 107.83(11) . . ?
C25 C16 C17 107.39(11) . . ?
O2 C16 C21 103.97(11) . . ?
C25 C16 C21 109.78(11) . . ?
C17 C16 C21 117.72(11) . . ?
C18 C17 C20 107.50(12) . . ?
C18 C17 C19 108.07(12) . . ?
C20 C17 C19 104.91(12) . . ?
C18 C17 C16 111.19(12) . . ?
C20 C17 C16 107.24(11) . . ?
C19 C17 C16 117.36(12) . . ?
C17 C18 H24 109.5 . . ?
C17 C18 H26 109.5 . . ?
H24 C18 H26 109.5 . . ?
C17 C18 H25 109.5 . . ?
H24 C18 H25 109.5 . . ?
H26 C18 H25 109.5 . . ?
C17 C19 H28 109.5 . . ?
C17 C19 H27 109.5 . . ?
H28 C19 H27 109.5 . . ?
C17 C19 H29 109.5 . . ?
H28 C19 H29 109.5 . . ?
H27 C19 H29 109.5 . . ?
C17 C20 H30 109.5 . . ?
C17 C20 H31 109.5 . . ?
H30 C20 H31 109.5 . . ?
C17 C20 H32 109.5 . . ?
H30 C20 H32 109.5 . . ?
H31 C20 H32 109.5 . . ?
C22 C21 C24 106.30(12) . . ?
C22 C21 C23 107.89(13) . . ?
C24 C21 C23 105.91(13) . . ?
C22 C21 C16 117.66(12) . . ?
C24 C21 C16 110.69(12) . . ?
C23 C21 C16 107.77(12) . . ?
C21 C22 H34 109.5 . . ?
C21 C22 H33 109.5 . . ?
H34 C22 H33 109.5 . . ?
C21 C22 H35 109.5 . . ?
H34 C22 H35 109.5 . . ?
H33 C22 H35 109.5 . . ?
C21 C23 H37 109.5 . . ?
C21 C23 H38 109.5 . . ?
H37 C23 H38 109.5 . . ?
C21 C23 H36 109.5 . . ?
H37 C23 H36 109.5 . . ?
H38 C23 H36 109.5 . . ?
C21 C24 H39 109.5 . . ?
C21 C24 H40 109.5 . . ?
H39 C24 H40 109.5 . . ?
C21 C24 H41 109.5 . . ?
H39 C24 H41 109.5 . . ?
H40 C24 H41 109.5 . . ?
C30 C25 C26 116.27(14) . . ?
C30 C25 C16 119.65(13) . . ?
C26 C25 C16 124.06(13) . . ?
C27 C26 C25 121.83(15) . . ?
C27 C26 H46 119.1 . . ?
C25 C26 H46 119.1 . . ?
C28 C27 C26 120.75(15) . . ?
C28 C27 H45 119.6 . . ?
C26 C27 H45 119.6 . . ?
C27 C28 C29 118.44(15) . . ?
C27 C28 H44 120.8 . . ?
C29 C28 H44 120.8 . . ?
C28 C29 C30 120.72(15) . . ?
C28 C29 H43 119.6 . . ?
C30 C29 H43 119.6 . . ?
C29 C30 C25 121.99(15) . . ?
C29 C30 H42 119.0 . . ?
C25 C30 H42 119.0 . . ?
C32 C31 C38 118.91(13) . . ?
C32 C31 Co1 125.37(11) . . ?
C38 C31 Co1 115.68(10) . . ?
C33 C32 C37 115.83(14) . . ?
C33 C32 C31 119.95(13) . . ?
C37 C32 C31 124.10(14) . . ?
C34 C33 C32 122.20(15) . . ?
C34 C33 H51 118.9 . . ?
C32 C33 H51 118.9 . . ?
C33 C34 C35 120.32(16) . . ?
C33 C34 H50 119.8 . . ?
C35 C34 H50 119.8 . . ?
C36 C35 C34 119.09(15) . . ?
C36 C35 H49 120.5 . . ?
C34 C35 H49 120.5 . . ?
C37 C36 C35 120.61(15) . . ?
C37 C36 H48 119.7 . . ?
C35 C36 H48 119.7 . . ?
C36 C37 C32 121.93(15) . . ?
C36 C37 H47 119.0 . . ?
C32 C37 H47 119.0 . . ?
C39 C38 C43 116.38(14) . . ?
C39 C38 C31 120.81(13) . . ?
C43 C38 C31 122.55(14) . . ?
C40 C39 C38 121.79(15) . . ?
C40 C39 H56 119.1 . . ?
C38 C39 H56 119.1 . . ?
C41 C40 C39 120.32(16) . . ?
C41 C40 H55 119.8 . . ?
C39 C40 H55 119.8 . . ?
C42 C41 C40 118.92(16) . . ?
C42 C41 H54 120.5 . . ?
C40 C41 H54 120.5 . . ?
C41 C42 C43 120.83(16) . . ?
C41 C42 H53 119.6 . . ?
C43 C42 H53 119.6 . . ?
C42 C43 C38 121.72(16) . . ?
C42 C43 H52 119.1 . . ?
C38 C43 H52 119.1 . . ?
C46 C44 C50 107.88(13) . . ?
C46 C44 C45 126.21(14) . . ?
C50 C44 C45 125.83(15) . . ?
C46 C44 Co2 69.28(8) . . ?
C50 C44 Co2 69.26(8) . . ?
C45 C44 Co2 129.47(11) . . ?
C44 C45 H59 109.5 . . ?
C44 C45 H58 109.5 . . ?
H59 C45 H58 109.5 . . ?
C44 C45 H57 109.5 . . ?
H59 C45 H57 109.5 . . ?
H58 C45 H57 109.5 . . ?
C48 C46 C44 108.17(13) . . ?
C48 C46 C47 126.11(14) . . ?
C44 C46 C47 125.55(14) . . ?
C48 C46 Co2 69.39(8) . . ?
C44 C46 Co2 69.95(8) . . ?
C47 C46 Co2 129.97(11) . . ?
C46 C47 H60 109.5 . . ?
C46 C47 H62 109.5 . . ?
H60 C47 H62 109.5 . . ?
C46 C47 H61 109.5 . . ?
H60 C47 H61 109.5 . . ?
H62 C47 H61 109.5 . . ?
C46 C48 C49 107.99(13) . . ?
C46 C48 C53 125.89(14) . . ?
C49 C48 C53 126.04(14) . . ?
C46 C48 Co2 69.79(8) . . ?
C49 C48 Co2 69.54(8) . . ?
C53 C48 Co2 128.86(11) . . ?
C50 C49 C48 108.05(13) . . ?
C50 C49 C52 125.32(14) . . ?
C48 C49 C52 126.57(14) . . ?
C50 C49 Co2 69.73(8) . . ?
C48 C49 Co2 69.49(8) . . ?
C52 C49 Co2 128.58(11) . . ?
C49 C50 C44 107.91(13) . . ?
C49 C50 C51 125.91(14) . . ?
C44 C50 C51 126.09(14) . . ?
C49 C50 Co2 69.36(8) . . ?
C44 C50 Co2 69.91(8) . . ?
C51 C50 Co2 128.93(11) . . ?
C50 C51 H63 109.5 . . ?
C50 C51 H64 109.5 . . ?
H63 C51 H64 109.5 . . ?
C50 C51 H65 109.5 . . ?
H63 C51 H65 109.5 . . ?
H64 C51 H65 109.5 . . ?
C49 C52 H68 109.5 . . ?
C49 C52 H67 109.5 . . ?
H68 C52 H67 109.5 . . ?
C49 C52 H66 109.5 . . ?
H68 C52 H66 109.5 . . ?
H67 C52 H66 109.5 . . ?
C48 C53 H69 109.5 . . ?
C48 C53 H70 109.5 . . ?
H69 C53 H70 109.5 . . ?
C48 C53 H71 109.5 . . ?
H69 C53 H71 109.5 . . ?
H70 C53 H71 109.5 . . ?
C55 C54 C60 108.28(13) . . ?
C55 C54 C63 126.51(14) . . ?
C60 C54 C63 125.16(14) . . ?
C55 C54 Co2 69.59(8) . . ?
C60 C54 Co2 69.82(8) . . ?
C63 C54 Co2 128.30(11) . . ?
C56 C55 C54 107.86(13) . . ?
C56 C55 C62 126.12(15) . . ?
C54 C55 C62 125.96(15) . . ?
C56 C55 Co2 69.87(8) . . ?
C54 C55 Co2 69.45(8) . . ?
C62 C55 Co2 128.38(11) . . ?
C55 C56 C58 107.92(13) . . ?
C55 C56 C57 125.95(15) . . ?
C58 C56 C57 126.07(15) . . ?
C55 C56 Co2 69.34(8) . . ?
C58 C56 Co2 69.39(8) . . ?
C57 C56 Co2 129.10(11) . . ?
C56 C57 H74 109.5 . . ?
C56 C57 H73 109.5 . . ?
H74 C57 H73 109.5 . . ?
C56 C57 H72 109.5 . . ?
H74 C57 H72 109.5 . . ?
H73 C57 H72 109.5 . . ?
C60 C58 C56 108.37(13) . . ?
C60 C58 C59 125.24(14) . . ?
C56 C58 C59 126.27(14) . . ?
C60 C58 Co2 69.75(8) . . ?
C56 C58 Co2 69.78(8) . . ?
C59 C58 Co2 129.38(11) . . ?
C58 C59 H76 109.5 . . ?
C58 C59 H77 109.5 . . ?
H76 C59 H77 109.5 . . ?
C58 C59 H75 109.5 . . ?
H76 C59 H75 109.5 . . ?
H77 C59 H75 109.5 . . ?
C58 C60 C54 107.57(13) . . ?
C58 C60 C61 126.12(14) . . ?
C54 C60 C61 126.25(14) . . ?
C58 C60 Co2 69.48(8) . . ?
C54 C60 Co2 69.26(8) . . ?
C61 C60 Co2 128.78(11) . . ?
C60 C61 H80 109.5 . . ?
C60 C61 H78 109.5 . . ?
H80 C61 H78 109.5 . . ?
C60 C61 H79 109.5 . . ?
H80 C61 H79 109.5 . . ?
H78 C61 H79 109.5 . . ?
C55 C62 H83 109.5 . . ?
C55 C62 H82 109.5 . . ?
H83 C62 H82 109.5 . . ?
C55 C62 H81 109.5 . . ?
H83 C62 H81 109.5 . . ?
H82 C62 H81 109.5 . . ?
C54 C63 H84 109.5 . . ?
C54 C63 H85 109.5 . . ?
H84 C63 H85 109.5 . . ?
C54 C63 H86 109.5 . . ?
H84 C63 H86 109.5 . . ?
H85 C63 H86 109.5 . . ?

loop_
_geom_bond_atom_site_label_1
_geom_bond_atom_site_label_2
_geom_bond_distance
_geom_bond_site_symmetry_2
_geom_bond_publ_flag
Co1 O2 1.8485(10) . ?
Co1 O1 1.8525(10) . ?
Co1 C31 1.9234(15) . ?
Co2 C48 2.0443(15) . ?
Co2 C49 2.0450(14) . ?
Co2 C58 2.0478(14) . ?
Co2 C54 2.0439(14) . ?
Co2 C55 2.0459(15) . ?
Co2 C50 2.0499(15) . ?
Co2 C46 2.0497(15) . ?
Co2 C60 2.0514(14) . ?
Co2 C56 2.0529(15) . ?
Co2 C44 2.0586(15) . ?
O1 C1 1.3978(17) . ?
O2 C16 1.3882(17) . ?
C1 C10 1.561(2) . ?
C1 C6 1.602(2) . ?
C1 C2 1.614(2) . ?
C2 C4 1.536(2) . ?
C2 C3 1.536(2) . ?
C2 C5 1.541(2) . ?
C3 H3 0.9800 . ?
C3 H1 0.9800 . ?
C3 H2 0.9800 . ?
C4 H5 0.9800 . ?
C4 H6 0.9800 . ?
C4 H4 0.9800 . ?
C5 H7 0.9800 . ?
C5 H8 0.9800 . ?
C5 H9 0.9800 . ?
C6 C9 1.534(2) . ?
C6 C7 1.539(2) . ?
C6 C8 1.539(2) . ?
C7 H12 0.9800 . ?
C7 H11 0.9800 . ?
C7 H10 0.9800 . ?
C8 H14 0.9800 . ?
C8 H13 0.9800 . ?
C8 H15 0.9800 . ?
C9 H16 0.9800 . ?
C9 H17 0.9800 . ?
C9 H18 0.9800 . ?
C10 C11 1.390(2) . ?
C10 C15 1.403(2) . ?
C11 C12 1.389(2) . ?
C11 H23 0.9500 . ?
C12 C13 1.381(2) . ?
C12 H22 0.9500 . ?
C13 C14 1.379(2) . ?
C13 H21 0.9500 . ?
C14 C15 1.389(2) . ?
C14 H20 0.9500 . ?
C15 H19 0.9500 . ?
C16 C25 1.561(2) . ?
C16 C17 1.601(2) . ?
C16 C21 1.616(2) . ?
C17 C18 1.534(2) . ?
C17 C20 1.538(2) . ?
C17 C19 1.543(2) . ?
C18 H24 0.9800 . ?
C18 H26 0.9800 . ?
C18 H25 0.9800 . ?
C19 H28 0.9800 . ?
C19 H27 0.9800 . ?
C19 H29 0.9800 . ?
C20 H30 0.9800 . ?
C20 H31 0.9800 . ?
C20 H32 0.9800 . ?
C21 C22 1.537(2) . ?
C21 C24 1.540(2) . ?
C21 C23 1.540(2) . ?
C22 H34 0.9800 . ?
C22 H33 0.9800 . ?
C22 H35 0.9800 . ?
C23 H37 0.9800 . ?
C23 H38 0.9800 . ?
C23 H36 0.9800 . ?
C24 H39 0.9800 . ?
C24 H40 0.9800 . ?
C24 H41 0.9800 . ?
C25 C30 1.394(2) . ?
C25 C26 1.400(2) . ?
C26 C27 1.387(2) . ?
C26 H46 0.9500 . ?
C27 C28 1.383(2) . ?
C27 H45 0.9500 . ?
C28 C29 1.382(2) . ?
C28 H44 0.9500 . ?
C29 C30 1.388(2) . ?
C29 H43 0.9500 . ?
C30 H42 0.9500 . ?
C31 C32 1.450(2) . ?
C31 C38 1.467(2) . ?
C32 C33 1.412(2) . ?
C32 C37 1.414(2) . ?
C33 C34 1.382(2) . ?
C33 H51 0.9500 . ?
C34 C35 1.390(2) . ?
C34 H50 0.9500 . ?
C35 C36 1.386(2) . ?
C35 H49 0.9500 . ?
C36 C37 1.383(2) . ?
C36 H48 0.9500 . ?
C37 H47 0.9500 . ?
C38 C39 1.405(2) . ?
C38 C43 1.404(2) . ?
C39 C40 1.388(2) . ?
C39 H56 0.9500 . ?
C40 C41 1.388(3) . ?
C40 H55 0.9500 . ?
C41 C42 1.381(3) . ?
C41 H54 0.9500 . ?
C42 C43 1.383(2) . ?
C42 H53 0.9500 . ?
C43 H52 0.9500 . ?
C44 C46 1.431(2) . ?
C44 C50 1.433(2) . ?
C44 C45 1.494(2) . ?
C45 H59 0.9800 . ?
C45 H58 0.9800 . ?
C45 H57 0.9800 . ?
C46 C48 1.428(2) . ?
C46 C47 1.500(2) . ?
C47 H60 0.9800 . ?
C47 H62 0.9800 . ?
C47 H61 0.9800 . ?
C48 C49 1.431(2) . ?
C48 C53 1.497(2) . ?
C49 C50 1.431(2) . ?
C49 C52 1.496(2) . ?
C50 C51 1.495(2) . ?
C51 H63 0.9800 . ?
C51 H64 0.9800 . ?
C51 H65 0.9800 . ?
C52 H68 0.9800 . ?
C52 H67 0.9800 . ?
C52 H66 0.9800 . ?
C53 H69 0.9800 . ?
C53 H70 0.9800 . ?
C53 H71 0.9800 . ?
C54 C55 1.431(2) . ?
C54 C60 1.432(2) . ?
C54 C63 1.494(2) . ?
C55 C56 1.428(2) . ?
C55 C62 1.499(2) . ?
C56 C58 1.430(2) . ?
C56 C57 1.497(2) . ?
C57 H74 0.9800 . ?
C57 H73 0.9800 . ?
C57 H72 0.9800 . ?
C58 C60 1.428(2) . ?
C58 C59 1.499(2) . ?
C59 H76 0.9800 . ?
C59 H77 0.9800 . ?
C59 H75 0.9800 . ?
C60 C61 1.491(2) . ?
C61 H80 0.9800 . ?
C61 H78 0.9800 . ?
C61 H79 0.9800 . ?
C62 H83 0.9800 . ?
C62 H82 0.9800 . ?
C62 H81 0.9800 . ?
C63 H84 0.9800 . ?
C63 H85 0.9800 . ?
C63 H86 0.9800 . ?

loop_
_geom_torsion_atom_site_label_1
_geom_torsion_atom_site_label_2
_geom_torsion_atom_site_label_3
_geom_torsion_atom_site_label_4
_geom_torsion
_geom_torsion_site_symmetry_1
_geom_torsion_site_symmetry_2
_geom_torsion_site_symmetry_3
_geom_torsion_site_symmetry_4
_geom_torsion_publ_flag
O2 Co1 O1 C1 117.41(16) . . . . ?
C31 Co1 O1 C1 -62.02(18) . . . . ?
O1 Co1 O2 C16 77.2(2) . . . . ?
C31 Co1 O2 C16 -103.3(2) . . . . ?
Co1 O1 C1 C10 -148.50(13) . . . . ?
Co1 O1 C1 C6 -31.7(2) . . . . ?
Co1 O1 C1 C2 96.03(17) . . . . ?
O1 C1 C2 C4 -52.55(16) . . . . ?
C10 C1 C2 C4 -167.22(13) . . . . ?
C6 C1 C2 C4 68.85(17) . . . . ?
O1 C1 C2 C3 -176.51(13) . . . . ?
C10 C1 C2 C3 68.81(16) . . . . ?
C6 C1 C2 C3 -55.11(18) . . . . ?
O1 C1 C2 C5 63.87(15) . . . . ?
C10 C1 C2 C5 -50.80(15) . . . . ?
C6 C1 C2 C5 -174.73(13) . . . . ?
O1 C1 C6 C9 67.84(15) . . . . ?
C10 C1 C6 C9 -176.12(12) . . . . ?
C2 C1 C6 C9 -52.22(17) . . . . ?
O1 C1 C6 C7 -168.69(13) . . . . ?
C10 C1 C6 C7 -52.65(17) . . . . ?
C2 C1 C6 C7 71.26(18) . . . . ?
O1 C1 C6 C8 -50.33(15) . . . . ?
C10 C1 C6 C8 65.71(15) . . . . ?
C2 C1 C6 C8 -170.39(13) . . . . ?
O1 C1 C10 C11 3.69(17) . . . . ?
C6 C1 C10 C11 -113.01(14) . . . . ?
C2 C1 C10 C11 117.32(14) . . . . ?
O1 C1 C10 C15 -174.38(14) . . . . ?
C6 C1 C10 C15 68.92(17) . . . . ?
C2 C1 C10 C15 -60.76(18) . . . . ?
C15 C10 C11 C12 0.2(2) . . . . ?
C1 C10 C11 C12 -178.04(14) . . . . ?
C10 C11 C12 C13 0.7(2) . . . . ?
C11 C12 C13 C14 -0.9(2) . . . . ?
C12 C13 C14 C15 0.3(2) . . . . ?
C13 C14 C15 C10 0.6(2) . . . . ?
C11 C10 C15 C14 -0.8(2) . . . . ?
C1 C10 C15 C14 177.26(14) . . . . ?
Co1 O2 C16 C25 55.6(2) . . . . ?
Co1 O2 C16 C17 -61.2(2) . . . . ?
Co1 O2 C16 C21 173.10(16) . . . . ?
O2 C16 C17 C18 -60.31(15) . . . . ?
C25 C16 C17 C18 -178.80(12) . . . . ?
C21 C16 C17 C18 56.79(16) . . . . ?
O2 C16 C17 C20 56.95(14) . . . . ?
C25 C16 C17 C20 -61.54(14) . . . . ?
C21 C16 C17 C20 174.05(12) . . . . ?
O2 C16 C17 C19 174.58(12) . . . . ?
C25 C16 C17 C19 56.09(16) . . . . ?
C21 C16 C17 C19 -68.32(17) . . . . ?
O2 C16 C21 C22 160.46(13) . . . . ?
C25 C16 C21 C22 -81.91(15) . . . . ?
C17 C16 C21 C22 41.30(18) . . . . ?
O2 C16 C21 C24 38.00(15) . . . . ?
C25 C16 C21 C24 155.63(12) . . . . ?
C17 C16 C21 C24 -81.16(15) . . . . ?
O2 C16 C21 C23 -77.38(14) . . . . ?
C25 C16 C21 C23 40.24(15) . . . . ?
C17 C16 C21 C23 163.45(12) . . . . ?
O2 C16 C25 C30 -9.56(18) . . . . ?
C17 C16 C25 C30 107.53(15) . . . . ?
C21 C16 C25 C30 -123.38(14) . . . . ?
O2 C16 C25 C26 172.01(13) . . . . ?
C17 C16 C25 C26 -70.90(17) . . . . ?
C21 C16 C25 C26 58.20(18) . . . . ?
C30 C25 C26 C27 -0.2(2) . . . . ?
C16 C25 C26 C27 178.24(14) . . . . ?
C25 C26 C27 C28 -0.5(2) . . . . ?
C26 C27 C28 C29 0.4(2) . . . . ?
C27 C28 C29 C30 0.4(2) . . . . ?
C28 C29 C30 C25 -1.2(2) . . . . ?
C26 C25 C30 C29 1.1(2) . . . . ?
C16 C25 C30 C29 -177.47(14) . . . . ?
O2 Co1 C31 C32 103.58(12) . . . . ?
O1 Co1 C31 C32 -76.98(14) . . . . ?
O2 Co1 C31 C38 -78.58(12) . . . . ?
O1 Co1 C31 C38 100.86(11) . . . . ?
C38 C31 C32 C33 -164.82(14) . . . . ?
Co1 C31 C32 C33 13.0(2) . . . . ?
C38 C31 C32 C37 19.3(2) . . . . ?
Co1 C31 C32 C37 -162.88(11) . . . . ?
C37 C32 C33 C34 0.0(2) . . . . ?
C31 C32 C33 C34 -176.22(16) . . . . ?
C32 C33 C34 C35 1.1(3) . . . . ?
C33 C34 C35 C36 -1.0(3) . . . . ?
C34 C35 C36 C37 -0.1(2) . . . . ?
C35 C36 C37 C32 1.2(2) . . . . ?
C33 C32 C37 C36 -1.1(2) . . . . ?
C31 C32 C37 C36 174.91(14) . . . . ?
C32 C31 C38 C39 -140.71(14) . . . . ?
Co1 C31 C38 C39 41.30(18) . . . . ?
C32 C31 C38 C43 45.3(2) . . . . ?
Co1 C31 C38 C43 -132.65(13) . . . . ?
C43 C38 C39 C40 -1.8(2) . . . . ?
C31 C38 C39 C40 -176.13(14) . . . . ?
C38 C39 C40 C41 1.5(2) . . . . ?
C39 C40 C41 C42 0.3(3) . . . . ?
C40 C41 C42 C43 -1.7(3) . . . . ?
C41 C42 C43 C38 1.3(3) . . . . ?
C39 C38 C43 C42 0.5(2) . . . . ?
C31 C38 C43 C42 174.66(16) . . . . ?
C48 Co2 C44 C46 37.65(9) . . . . ?
C49 Co2 C44 C46 81.76(9) . . . . ?
C58 Co2 C44 C46 174.03(10) . . . . ?
C54 Co2 C44 C46 -107.44(9) . . . . ?
C55 Co2 C44 C46 -67.79(11) . . . . ?
C50 Co2 C44 C46 119.62(12) . . . . ?
C60 Co2 C44 C46 -151.01(8) . . . . ?
C56 Co2 C44 C46 -39.1(4) . . . . ?
C48 Co2 C44 C50 -81.97(9) . . . . ?
C49 Co2 C44 C50 -37.85(9) . . . . ?
C58 Co2 C44 C50 54.42(14) . . . . ?
C54 Co2 C44 C50 132.95(9) . . . . ?
C55 Co2 C44 C50 172.60(9) . . . . ?
C46 Co2 C44 C50 -119.62(12) . . . . ?
C60 Co2 C44 C50 89.38(9) . . . . ?
C56 Co2 C44 C50 -158.7(3) . . . . ?
C48 Co2 C44 C45 158.09(16) . . . . ?
C49 Co2 C44 C45 -157.79(16) . . . . ?
C58 Co2 C44 C45 -65.52(19) . . . . ?
C54 Co2 C44 C45 13.01(16) . . . . ?
C55 Co2 C44 C45 52.66(18) . . . . ?
C50 Co2 C44 C45 -119.94(19) . . . . ?
C46 Co2 C44 C45 120.45(18) . . . . ?
C60 Co2 C44 C45 -30.56(17) . . . . ?
C56 Co2 C44 C45 81.4(4) . . . . ?
C50 C44 C46 C48 -0.37(17) . . . . ?
C45 C44 C46 C48 176.51(14) . . . . ?
Co2 C44 C46 C48 -59.05(10) . . . . ?
C50 C44 C46 C47 -175.89(14) . . . . ?
C45 C44 C46 C47 1.0(2) . . . . ?
Co2 C44 C46 C47 125.43(15) . . . . ?
C50 C44 C46 Co2 58.68(10) . . . . ?
C45 C44 C46 Co2 -124.43(15) . . . . ?
C49 Co2 C46 C48 37.86(9) . . . . ?
C58 Co2 C46 C48 -38.7(4) . . . . ?
C54 Co2 C46 C48 -151.31(9) . . . . ?
C55 Co2 C46 C48 -107.64(9) . . . . ?
C50 Co2 C46 C48 81.90(9) . . . . ?
C60 Co2 C46 C48 172.97(10) . . . . ?
C56 Co2 C46 C48 -68.32(11) . . . . ?
C44 Co2 C46 C48 119.47(12) . . . . ?
C48 Co2 C46 C44 -119.47(12) . . . . ?
C49 Co2 C46 C44 -81.61(9) . . . . ?
C58 Co2 C46 C44 -158.1(4) . . . . ?
C54 Co2 C46 C44 89.22(9) . . . . ?
C55 Co2 C46 C44 132.89(9) . . . . ?
C50 Co2 C46 C44 -37.57(8) . . . . ?
C60 Co2 C46 C44 53.50(14) . . . . ?
C56 Co2 C46 C44 172.20(9) . . . . ?
C48 Co2 C46 C47 120.42(19) . . . . ?
C49 Co2 C46 C47 158.28(17) . . . . ?
C58 Co2 C46 C47 81.8(4) . . . . ?
C54 Co2 C46 C47 -30.89(17) . . . . ?
C55 Co2 C46 C47 12.78(17) . . . . ?
C50 Co2 C46 C47 -157.68(17) . . . . ?
C60 Co2 C46 C47 -66.6(2) . . . . ?
C56 Co2 C46 C47 52.10(18) . . . . ?
C44 Co2 C46 C47 -120.11(18) . . . . ?
C44 C46 C48 C49 0.14(16) . . . . ?
C47 C46 C48 C49 175.63(14) . . . . ?
Co2 C46 C48 C49 -59.26(10) . . . . ?
C44 C46 C48 C53 -176.62(14) . . . . ?
C47 C46 C48 C53 -1.1(2) . . . . ?
Co2 C46 C48 C53 123.98(15) . . . . ?
C44 C46 C48 Co2 59.40(10) . . . . ?
C47 C46 C48 Co2 -125.11(15) . . . . ?
C49 Co2 C48 C46 -119.24(12) . . . . ?
C58 Co2 C48 C46 172.68(9) . . . . ?
C54 Co2 C48 C46 53.15(15) . . . . ?
C55 Co2 C48 C46 89.23(10) . . . . ?
C50 Co2 C48 C46 -81.54(9) . . . . ?
C60 Co2 C48 C46 -153.9(4) . . . . ?
C56 Co2 C48 C46 132.90(9) . . . . ?
C44 Co2 C48 C46 -37.60(9) . . . . ?
C58 Co2 C48 C49 -68.08(11) . . . . ?
C54 Co2 C48 C49 172.40(10) . . . . ?
C55 Co2 C48 C49 -151.53(9) . . . . ?
C50 Co2 C48 C49 37.71(9) . . . . ?
C46 Co2 C48 C49 119.24(12) . . . . ?
C60 Co2 C48 C49 -34.7(4) . . . . ?
C56 Co2 C48 C49 -107.86(9) . . . . ?
C44 Co2 C48 C49 81.64(9) . . . . ?
C49 Co2 C48 C53 120.39(17) . . . . ?
C58 Co2 C48 C53 52.31(17) . . . . ?
C54 Co2 C48 C53 -67.22(19) . . . . ?
C55 Co2 C48 C53 -31.14(16) . . . . ?
C50 Co2 C48 C53 158.09(16) . . . . ?
C46 Co2 C48 C53 -120.37(18) . . . . ?
C60 Co2 C48 C53 85.7(4) . . . . ?
C56 Co2 C48 C53 12.53(16) . . . . ?
C44 Co2 C48 C53 -157.97(16) . . . . ?
C46 C48 C49 C50 0.14(16) . . . . ?
C53 C48 C49 C50 176.89(14) . . . . ?
Co2 C48 C49 C50 -59.28(10) . . . . ?
C46 C48 C49 C52 -177.11(14) . . . . ?
C53 C48 C49 C52 -0.4(2) . . . . ?
Co2 C48 C49 C52 123.47(15) . . . . ?
C46 C48 C49 Co2 59.42(10) . . . . ?
C53 C48 C49 Co2 -123.83(15) . . . . ?
C48 Co2 C49 C50 119.39(12) . . . . ?
C58 Co2 C49 C50 -107.28(9) . . . . ?
C54 Co2 C49 C50 -33.9(4) . . . . ?
C55 Co2 C49 C50 172.71(10) . . . . ?
C46 Co2 C49 C50 81.67(9) . . . . ?
C60 Co2 C49 C50 -67.26(11) . . . . ?
C56 Co2 C49 C50 -151.02(9) . . . . ?
C44 Co2 C49 C50 37.77(9) . . . . ?
C58 Co2 C49 C48 133.32(9) . . . . ?
C54 Co2 C49 C48 -153.3(3) . . . . ?
C55 Co2 C49 C48 53.32(14) . . . . ?
C50 Co2 C49 C48 -119.39(12) . . . . ?
C46 Co2 C49 C48 -37.73(9) . . . . ?
C60 Co2 C49 C48 173.34(9) . . . . ?
C56 Co2 C49 C48 89.58(10) . . . . ?
C44 Co2 C49 C48 -81.62(9) . . . . ?
C48 Co2 C49 C52 -121.02(18) . . . . ?
C58 Co2 C49 C52 12.30(16) . . . . ?
C54 Co2 C49 C52 85.7(4) . . . . ?
C55 Co2 C49 C52 -67.71(19) . . . . ?
C50 Co2 C49 C52 119.58(18) . . . . ?
C46 Co2 C49 C52 -158.75(16) . . . . ?
C60 Co2 C49 C52 52.32(17) . . . . ?
C56 Co2 C49 C52 -31.44(16) . . . . ?
C44 Co2 C49 C52 157.36(16) . . . . ?
C48 C49 C50 C44 -0.37(16) . . . . ?
C52 C49 C50 C44 176.93(14) . . . . ?
Co2 C49 C50 C44 -59.50(10) . . . . ?
C48 C49 C50 C51 -177.07(14) . . . . ?
C52 C49 C50 C51 0.2(2) . . . . ?
Co2 C49 C50 C51 123.80(15) . . . . ?
C48 C49 C50 Co2 59.13(10) . . . . ?
C52 C49 C50 Co2 -123.57(15) . . . . ?
C46 C44 C50 C49 0.46(17) . . . . ?
C45 C44 C50 C49 -176.44(14) . . . . ?
Co2 C44 C50 C49 59.16(10) . . . . ?
C46 C44 C50 C51 177.15(14) . . . . ?
C45 C44 C50 C51 0.3(2) . . . . ?
Co2 C44 C50 C51 -124.15(15) . . . . ?
C46 C44 C50 Co2 -58.69(10) . . . . ?
C45 C44 C50 Co2 124.41(15) . . . . ?
C48 Co2 C50 C49 -37.75(9) . . . . ?
C58 Co2 C50 C49 90.03(9) . . . . ?
C54 Co2 C50 C49 173.18(9) . . . . ?
C55 Co2 C50 C49 -155.4(3) . . . . ?
C46 Co2 C50 C49 -81.67(9) . . . . ?
C60 Co2 C50 C49 133.46(9) . . . . ?
C56 Co2 C50 C49 54.56(15) . . . . ?
C44 Co2 C50 C49 -119.19(13) . . . . ?
C48 Co2 C50 C44 81.44(9) . . . . ?
C49 Co2 C50 C44 119.19(13) . . . . ?
C58 Co2 C50 C44 -150.78(9) . . . . ?
C54 Co2 C50 C44 -67.63(11) . . . . ?
C55 Co2 C50 C44 -36.2(4) . . . . ?
C46 Co2 C50 C44 37.52(9) . . . . ?
C60 Co2 C50 C44 -107.35(9) . . . . ?
C56 Co2 C50 C44 173.75(11) . . . . ?
C48 Co2 C50 C51 -157.85(16) . . . . ?
C49 Co2 C50 C51 -120.10(18) . . . . ?
C58 Co2 C50 C51 -30.06(16) . . . . ?
C54 Co2 C50 C51 53.09(17) . . . . ?
C55 Co2 C50 C51 84.5(4) . . . . ?
C46 Co2 C50 C51 158.23(16) . . . . ?
C60 Co2 C50 C51 13.37(16) . . . . ?
C56 Co2 C50 C51 -65.53(19) . . . . ?
C44 Co2 C50 C51 120.72(18) . . . . ?
C48 Co2 C54 C55 54.37(14) . . . . ?
C49 Co2 C54 C55 -158.4(3) . . . . ?
C58 Co2 C54 C55 -81.78(9) . . . . ?
C50 Co2 C54 C55 172.51(9) . . . . ?
C46 Co2 C54 C55 89.60(10) . . . . ?
C60 Co2 C54 C55 -119.56(12) . . . . ?
C56 Co2 C54 C55 -37.79(9) . . . . ?
C44 Co2 C54 C55 133.00(9) . . . . ?
C48 Co2 C54 C60 173.93(10) . . . . ?
C49 Co2 C54 C60 -38.9(4) . . . . ?
C58 Co2 C54 C60 37.78(9) . . . . ?
C55 Co2 C54 C60 119.56(12) . . . . ?
C50 Co2 C54 C60 -67.93(11) . . . . ?
C46 Co2 C54 C60 -150.84(9) . . . . ?
C56 Co2 C54 C60 81.77(9) . . . . ?
C44 Co2 C54 C60 -107.44(9) . . . . ?
C48 Co2 C54 C63 -66.63(19) . . . . ?
C49 Co2 C54 C63 80.6(4) . . . . ?
C58 Co2 C54 C63 157.22(16) . . . . ?
C55 Co2 C54 C63 -121.00(18) . . . . ?
C50 Co2 C54 C63 51.51(17) . . . . ?
C46 Co2 C54 C63 -31.40(16) . . . . ?
C60 Co2 C54 C63 119.44(18) . . . . ?
C56 Co2 C54 C63 -158.79(16) . . . . ?
C44 Co2 C54 C63 12.00(16) . . . . ?
C60 C54 C55 C56 0.24(17) . . . . ?
C63 C54 C55 C56 -177.27(14) . . . . ?
Co2 C54 C55 C56 59.54(10) . . . . ?
C60 C54 C55 C62 177.52(14) . . . . ?
C63 C54 C55 C62 0.0(2) . . . . ?
Co2 C54 C55 C62 -123.18(16) . . . . ?
C60 C54 C55 Co2 -59.30(10) . . . . ?
C63 C54 C55 Co2 123.19(15) . . . . ?
C48 Co2 C55 C56 90.16(10) . . . . ?
C49 Co2 C55 C56 54.63(15) . . . . ?
C58 Co2 C55 C56 -37.61(9) . . . . ?
C54 Co2 C55 C56 -119.09(12) . . . . ?
C50 Co2 C55 C56 -155.8(3) . . . . ?
C46 Co2 C55 C56 133.67(9) . . . . ?
C60 Co2 C55 C56 -81.47(9) . . . . ?
C44 Co2 C55 C56 173.23(9) . . . . ?
C48 Co2 C55 C54 -150.75(9) . . . . ?
C49 Co2 C55 C54 173.72(10) . . . . ?
C58 Co2 C55 C54 81.48(9) . . . . ?
C50 Co2 C55 C54 -36.8(4) . . . . ?
C46 Co2 C55 C54 -107.24(9) . . . . ?
C60 Co2 C55 C54 37.62(9) . . . . ?
C56 Co2 C55 C54 119.09(12) . . . . ?
C44 Co2 C55 C54 -67.68(11) . . . . ?
C48 Co2 C55 C62 -30.55(17) . . . . ?
C49 Co2 C55 C62 -66.1(2) . . . . ?
C58 Co2 C55 C62 -158.32(17) . . . . ?
C54 Co2 C55 C62 120.20(19) . . . . ?
C50 Co2 C55 C62 83.4(4) . . . . ?
C46 Co2 C55 C62 12.97(17) . . . . ?
C60 Co2 C55 C62 157.82(17) . . . . ?
C56 Co2 C55 C62 -120.71(19) . . . . ?
C44 Co2 C55 C62 52.52(18) . . . . ?
C54 C55 C56 C58 -0.42(17) . . . . ?
C62 C55 C56 C58 -177.70(14) . . . . ?
Co2 C55 C56 C58 58.85(10) . . . . ?
C54 C55 C56 C57 176.73(15) . . . . ?
C62 C55 C56 C57 -0.6(3) . . . . ?
Co2 C55 C56 C57 -124.00(16) . . . . ?
C54 C55 C56 Co2 -59.28(10) . . . . ?
C62 C55 C56 Co2 123.45(16) . . . . ?
C48 Co2 C56 C55 -106.98(9) . . . . ?
C49 Co2 C56 C55 -150.85(9) . . . . ?
C58 Co2 C56 C55 119.54(12) . . . . ?
C54 Co2 C56 C55 37.94(9) . . . . ?
C50 Co2 C56 C55 172.81(11) . . . . ?
C46 Co2 C56 C55 -67.03(11) . . . . ?
C60 Co2 C56 C55 82.01(9) . . . . ?
C44 Co2 C56 C55 -33.5(4) . . . . ?
C48 Co2 C56 C58 133.47(9) . . . . ?
C49 Co2 C56 C58 89.60(9) . . . . ?
C54 Co2 C56 C58 -81.60(9) . . . . ?
C55 Co2 C56 C58 -119.54(12) . . . . ?
C50 Co2 C56 C58 53.26(14) . . . . ?
C46 Co2 C56 C58 173.42(8) . . . . ?
C60 Co2 C56 C58 -37.54(8) . . . . ?
C44 Co2 C56 C58 -153.1(3) . . . . ?
C48 Co2 C56 C57 13.15(17) . . . . ?
C49 Co2 C56 C57 -30.72(17) . . . . ?
C58 Co2 C56 C57 -120.32(19) . . . . ?
C54 Co2 C56 C57 158.08(17) . . . . ?
C55 Co2 C56 C57 120.13(19) . . . . ?
C50 Co2 C56 C57 -67.1(2) . . . . ?
C46 Co2 C56 C57 53.10(18) . . . . ?
C60 Co2 C56 C57 -157.86(17) . . . . ?
C44 Co2 C56 C57 86.6(4) . . . . ?
C55 C56 C58 C60 0.45(17) . . . . ?
C57 C56 C58 C60 -176.70(15) . . . . ?
Co2 C56 C58 C60 59.27(10) . . . . ?
C55 C56 C58 C59 176.54(14) . . . . ?
C57 C56 C58 C59 -0.6(2) . . . . ?
Co2 C56 C58 C59 -124.63(15) . . . . ?
C55 C56 C58 Co2 -58.82(10) . . . . ?
C57 C56 C58 Co2 124.03(16) . . . . ?
C48 Co2 C58 C60 172.63(9) . . . . ?
C49 Co2 C58 C60 132.61(9) . . . . ?
C54 Co2 C58 C60 -37.91(9) . . . . ?
C55 Co2 C58 C60 -82.02(9) . . . . ?
C50 Co2 C58 C60 88.78(9) . . . . ?
C46 Co2 C58 C60 -154.0(4) . . . . ?
C56 Co2 C58 C60 -119.59(12) . . . . ?
C44 Co2 C58 C60 52.70(14) . . . . ?
C48 Co2 C58 C56 -67.78(11) . . . . ?
C49 Co2 C58 C56 -107.80(9) . . . . ?
C54 Co2 C58 C56 81.68(9) . . . . ?
C55 Co2 C58 C56 37.57(9) . . . . ?
C50 Co2 C58 C56 -151.63(9) . . . . ?
C46 Co2 C58 C56 -34.4(4) . . . . ?
C60 Co2 C58 C56 119.59(12) . . . . ?
C44 Co2 C58 C56 172.30(10) . . . . ?
C48 Co2 C58 C59 53.11(18) . . . . ?
C49 Co2 C58 C59 13.08(16) . . . . ?
C54 Co2 C58 C59 -157.43(16) . . . . ?
C55 Co2 C58 C59 158.45(16) . . . . ?
C50 Co2 C58 C59 -30.75(16) . . . . ?
C46 Co2 C58 C59 86.5(4) . . . . ?
C60 Co2 C58 C59 -119.52(18) . . . . ?
C56 Co2 C58 C59 120.88(18) . . . . ?
C44 Co2 C58 C59 -66.82(19) . . . . ?
C56 C58 C60 C54 -0.30(16) . . . . ?
C59 C58 C60 C54 -176.44(14) . . . . ?
Co2 C58 C60 C54 58.99(10) . . . . ?
C56 C58 C60 C61 177.02(14) . . . . ?
C59 C58 C60 C61 0.9(2) . . . . ?
Co2 C58 C60 C61 -123.69(15) . . . . ?
C56 C58 C60 Co2 -59.29(10) . . . . ?
C59 C58 C60 Co2 124.57(15) . . . . ?
C55 C54 C60 C58 0.03(16) . . . . ?
C63 C54 C60 C58 177.59(14) . . . . ?
Co2 C54 C60 C58 -59.13(10) . . . . ?
C55 C54 C60 C61 -177.28(14) . . . . ?
C63 C54 C60 C61 0.3(2) . . . . ?
Co2 C54 C60 C61 123.56(15) . . . . ?
C55 C54 C60 Co2 59.16(10) . . . . ?
C63 C54 C60 Co2 -123.29(15) . . . . ?
C48 Co2 C60 C58 -38.7(4) . . . . ?
C49 Co2 C60 C58 -68.62(11) . . . . ?
C54 Co2 C60 C58 119.11(12) . . . . ?
C55 Co2 C60 C58 81.46(9) . . . . ?
C50 Co2 C60 C58 -108.11(9) . . . . ?
C46 Co2 C60 C58 173.02(10) . . . . ?
C56 Co2 C60 C58 37.59(9) . . . . ?
C44 Co2 C60 C58 -151.60(9) . . . . ?
C48 Co2 C60 C54 -157.8(4) . . . . ?
C49 Co2 C60 C54 172.27(9) . . . . ?
C58 Co2 C60 C54 -119.11(12) . . . . ?
C55 Co2 C60 C54 -37.65(9) . . . . ?
C50 Co2 C60 C54 132.78(9) . . . . ?
C46 Co2 C60 C54 53.91(14) . . . . ?
C56 Co2 C60 C54 -81.52(9) . . . . ?
C44 Co2 C60 C54 89.29(10) . . . . ?
C48 Co2 C60 C61 81.8(4) . . . . ?
C49 Co2 C60 C61 51.82(16) . . . . ?
C58 Co2 C60 C61 120.44(17) . . . . ?
C54 Co2 C60 C61 -120.45(17) . . . . ?
C55 Co2 C60 C61 -158.10(15) . . . . ?
C50 Co2 C60 C61 12.33(15) . . . . ?
C46 Co2 C60 C61 -66.54(18) . . . . ?
C56 Co2 C60 C61 158.02(15) . . . . ?
C44 Co2 C60 C61 -31.16(15) . . . . ?
